data_4314600
loop_
_publ_author_name
'Fei Cheng'
'Andrew L. Hector'
'William Levason'
'Gillian Reid'
'Michael Webster'
'Wenjian Zhang'

_publ_contact_author_address
;   School of Chemistry
    University of Southampton
    Southampton SO17 1BJ, UK
;
_publ_contact_author_email gr@soton.ac.uk
_publ_contact_author_fax '023 8059 3781'
_publ_contact_author_name 'Professor Gillian Reid'
_publ_contact_author_phone '023 8059 3609'
_publ_section_title
;
 Diphosphine and Diarsine Complexes of Germanium(II) Halides-Preparation,
 Spectroscopic, and Structural Studies
;
_journal_name_full 'Inorganic Chemistry'
_journal_page_first 752
_journal_page_last 760
_journal_paper_doi 10.1021/ic902068z
_journal_volume 49
_journal_year 2010
_chemical_formula_moiety 'C10 H24 Br2 Ge P2'
_chemical_formula_sum 'C10 H24 Br2 Ge P2'
_chemical_formula_weight 438.64
_chemical_name_systematic
; 
  dibromo(ethane-1,2-diylbis(diethylphosphane))germanium(II)  
;
_space_group_IT_number 15
_space_group_name_Hall '-C 2yc'
_symmetry_cell_setting monoclinic
_symmetry_space_group_name_Hall '-C 2yc'
_symmetry_space_group_name_H-M 'C 1 2/c 1'
_atom_sites_solution_hydrogens geom
_atom_sites_solution_primary direct
_atom_sites_solution_secondary difmap
_audit_author_name 'Zhang, W.'
_audit_creation_date 2009-09-04
_audit_creation_method 'SHELXL-97 + hand edit'
_cell_angle_alpha 90.00
_cell_angle_beta 114.261(2)
_cell_angle_gamma 90.00
_cell_formula_units_Z 4
_cell_length_a 12.343(2)
_cell_length_b 10.339(2)
_cell_length_c 13.732(2)
_cell_measurement_reflns_used 1869
_cell_measurement_temperature 120(2)
_cell_measurement_theta_max 27.48
_cell_measurement_theta_min 2.91
_cell_volume 1597.6(5)
_computing_cell_refinement 'DENZO (Otwinowski & Minor, 1997)'
_computing_data_collection 'COLLECT (Hooft, R.W.W., 1998)'
_computing_data_reduction 'DENZO (Otwinowski & Minor, 1997)'
_computing_molecular_graphics 'ORTEP III (Ferrugia, 1997)'
_computing_structure_refinement 'SHELXL-97 (Sheldrick, 1997)'
_computing_structure_solution 'DIRDIF-99 (Beurskens, 1999)'
_diffrn_ambient_temperature 120(2)
_diffrn_measured_fraction_theta_full 0.988
_diffrn_measured_fraction_theta_max 0.988
_diffrn_measurement_device_type 'Bruker-Nonius 95mm CCD camera on \k-goniostat'
_diffrn_measurement_method '\f & \w scans'
_diffrn_radiation_monochromator '10cm confocal mirrors'
_diffrn_radiation_source 'Bruker-Nonius FR591 rotating anode'
_diffrn_radiation_type MoK\a
_diffrn_radiation_wavelength 0.71073
_diffrn_reflns_av_R_equivalents 0.0239
_diffrn_reflns_av_sigmaI/netI 0.0229
_diffrn_reflns_limit_h_max 16
_diffrn_reflns_limit_h_min -15
_diffrn_reflns_limit_k_max 13
_diffrn_reflns_limit_k_min -13
_diffrn_reflns_limit_l_max 17
_diffrn_reflns_limit_l_min -17
_diffrn_reflns_number 8945
_diffrn_reflns_theta_full 27.55
_diffrn_reflns_theta_max 27.55
_diffrn_reflns_theta_min 3.50
_diffrn_standards_number 0
_exptl_absorpt_coefficient_mu 7.093
_exptl_absorpt_correction_T_max 1.0000
_exptl_absorpt_correction_T_min 0.7580
_exptl_absorpt_correction_type multi-scan
_exptl_absorpt_process_details 'SADABS V2.10 (Sheldrick, G.M., 2007)'
_exptl_crystal_colour Colourless
_exptl_crystal_density_diffrn 1.824
_exptl_crystal_density_method 'not measured'
_exptl_crystal_description Fragment
_exptl_crystal_F_000 864
_exptl_crystal_size_max 0.10
_exptl_crystal_size_mid 0.07
_exptl_crystal_size_min 0.06
_refine_diff_density_max 0.321
_refine_diff_density_min -0.398
_refine_diff_density_rms 0.065
_refine_ls_extinction_method none
_refine_ls_goodness_of_fit_ref 1.017
_refine_ls_hydrogen_treatment constr
_refine_ls_matrix_type full
_refine_ls_number_parameters 69
_refine_ls_number_reflns 1830
_refine_ls_number_restraints 0
_refine_ls_restrained_S_all 1.017
_refine_ls_R_factor_all 0.0209
_refine_ls_R_factor_gt 0.0186
_refine_ls_shift/su_max 0.001
_refine_ls_shift/su_mean 0.000
_refine_ls_structure_factor_coef Fsqd
_refine_ls_weighting_details 'w=1/[\s^2^(Fo^2^)+(0.0163P)^2^+2.8374P] where P=(Fo^2^+2Fc^2^)/3'
_refine_ls_weighting_scheme calc
_refine_ls_wR_factor_gt 0.0437
_refine_ls_wR_factor_ref 0.0452
_reflns_number_gt 1734
_reflns_number_total 1830
_reflns_threshold_expression I>2sigma(I)
_cod_data_source_file ic902068z_si_001_07.cif
_cod_data_source_block 09wz701
_cod_depositor_comments
;
The following automatic conversions were performed:

'_symmetry_cell_setting' value 'Monoclinic' changed to 'monoclinic'
according to the built-in table from CIF Core dictionary named
'cif_core.dic' version 2.4.1 from 2010-06-29.

Automatic conversion script
Id: cif_fix_values 1646 2011-03-28 12:23:43Z adriana 
;
_cod_database_code 4314600

loop_
_symmetry_equiv_pos_as_xyz
'x, y, z'
'-x, y, -z+1/2'
'x+1/2, y+1/2, z'
'-x+1/2, y+1/2, -z+1/2'
'-x, -y, -z'
'x, -y, z-1/2'
'-x+1/2, -y+1/2, -z'
'x+1/2, -y+1/2, z-1/2'

loop_
_atom_site_label
_atom_site_type_symbol
_atom_site_fract_x
_atom_site_fract_y
_atom_site_fract_z
_atom_site_U_iso_or_equiv
_atom_site_adp_type
_atom_site_occupancy
_atom_site_symmetry_multiplicity
_atom_site_calc_flag
_atom_site_refinement_flags
_atom_site_disorder_assembly
_atom_site_disorder_group
Ge1 Ge 0.0000 0.97813(2) 0.2500 0.01820(8) Uani 1 2 d S . .
Br1 Br 0.216155(16) 0.951913(19) 0.418571(14) 0.02442(7) Uani 1 1 d . . .
P1 P 0.05580(4) 0.79732(4) 0.16237(3) 0.01638(10) Uani 1 1 d . . .
C1 C 0.0308(2) 0.6983(2) -0.03744(15) 0.0306(5) Uani 1 1 d . . .
H11 H -0.0008 0.7148 -0.1145 0.046 Uiso 1 1 calc R . .
H12 H -0.0061 0.6202 -0.0242 0.046 Uiso 1 1 calc R . .
H13 H 0.1170 0.6862 -0.0093 0.046 Uiso 1 1 calc R . .
C2 C 0.00305(17) 0.81303(18) 0.01803(14) 0.0222(4) Uani 1 1 d . . .
H21 H -0.0841 0.8259 -0.0129 0.027 Uiso 1 1 calc R . .
H22 H 0.0389 0.8916 0.0024 0.027 Uiso 1 1 calc R . .
C3 C 0.28099(18) 0.8773(2) 0.18708(16) 0.0286(4) Uani 1 1 d . . .
H31 H 0.3658 0.8565 0.2146 0.043 Uiso 1 1 calc R . .
H32 H 0.2701 0.9563 0.2215 0.043 Uiso 1 1 calc R . .
H33 H 0.2495 0.8907 0.1097 0.043 Uiso 1 1 calc R . .
C4 C 0.21446(16) 0.76528(18) 0.21124(14) 0.0213(4) Uani 1 1 d . . .
H41 H 0.2476 0.7508 0.2894 0.026 Uiso 1 1 calc R . .
H42 H 0.2269 0.6854 0.1775 0.026 Uiso 1 1 calc R . .
C5 C -0.00900(17) 0.65063(17) 0.19111(14) 0.0212(4) Uani 1 1 d . . .
H51 H -0.0949 0.6470 0.1442 0.025 Uiso 1 1 calc R . .
H52 H 0.0294 0.5734 0.1766 0.025 Uiso 1 1 calc R . .

loop_
_atom_site_aniso_label
_atom_site_aniso_U_11
_atom_site_aniso_U_22
_atom_site_aniso_U_33
_atom_site_aniso_U_23
_atom_site_aniso_U_13
_atom_site_aniso_U_12
Ge1 0.02675(16) 0.01352(13) 0.01725(14) 0.000 0.01200(12) 0.000
Br1 0.02528(12) 0.03045(11) 0.01841(11) -0.00644(7) 0.00986(9) -0.01133(7)
P1 0.0190(2) 0.0160(2) 0.0135(2) -0.00080(16) 0.00602(18) 0.00167(16)
C1 0.0375(12) 0.0344(11) 0.0182(9) -0.0054(8) 0.0098(9) 0.0100(9)
C2 0.0251(10) 0.0256(9) 0.0139(8) -0.0007(7) 0.0059(7) 0.0075(8)
C3 0.0247(10) 0.0400(11) 0.0231(9) 0.0014(9) 0.0119(8) -0.0025(9)
C4 0.0201(9) 0.0257(9) 0.0162(9) -0.0009(7) 0.0055(7) 0.0035(7)
C5 0.0249(9) 0.0156(8) 0.0216(9) -0.0026(7) 0.0080(8) -0.0005(7)

loop_
_atom_type_symbol
_atom_type_description
_atom_type_scat_dispersion_real
_atom_type_scat_dispersion_imag
_atom_type_scat_source
C C 0.0033 0.0016 'International Tables Vol C Tables 4.2.6.8 and 6.1.1.4'
H H 0.0000 0.0000 'International Tables Vol C Tables 4.2.6.8 and 6.1.1.4'
P P 0.1023 0.0942 'International Tables Vol C Tables 4.2.6.8 and 6.1.1.4'
Ge Ge 0.1547 1.8001 'International Tables Vol C Tables 4.2.6.8 and 6.1.1.4'
Br Br -0.2901 2.4595 'International Tables Vol C Tables 4.2.6.8 and 6.1.1.4'

loop_
_geom_angle_atom_site_label_1
_geom_angle_atom_site_label_2
_geom_angle_atom_site_label_3
_geom_angle
_geom_angle_site_symmetry_1
_geom_angle_site_symmetry_3
_geom_angle_publ_flag
P1 Ge1 P1 81.60(3) . 2 ?
P1 Ge1 Br1 83.276(15) . 2 ?
P1 Ge1 Br1 88.107(15) 2 2 ?
P1 Ge1 Br1 88.107(15) . . ?
P1 Ge1 Br1 83.276(15) 2 . ?
Br1 Ge1 Br1 168.619(14) 2 . ?
C2 P1 C4 105.47(8) . . ?
C2 P1 C5 108.41(9) . . ?
C4 P1 C5 105.59(9) . . ?
C2 P1 Ge1 114.59(6) . . ?
C4 P1 Ge1 115.55(6) . . ?
C5 P1 Ge1 106.73(6) . . ?
C2 C1 H11 109.5 . . ?
C2 C1 H12 109.5 . . ?
H11 C1 H12 109.5 . . ?
C2 C1 H13 109.5 . . ?
H11 C1 H13 109.5 . . ?
H12 C1 H13 109.5 . . ?
C1 C2 P1 114.94(13) . . ?
C1 C2 H21 108.5 . . ?
P1 C2 H21 108.5 . . ?
C1 C2 H22 108.5 . . ?
P1 C2 H22 108.5 . . ?
H21 C2 H22 107.5 . . ?
C4 C3 H31 109.5 . . ?
C4 C3 H32 109.5 . . ?
H31 C3 H32 109.5 . . ?
C4 C3 H33 109.5 . . ?
H31 C3 H33 109.5 . . ?
H32 C3 H33 109.5 . . ?
C3 C4 P1 111.93(13) . . ?
C3 C4 H41 109.2 . . ?
P1 C4 H41 109.2 . . ?
C3 C4 H42 109.2 . . ?
P1 C4 H42 109.2 . . ?
H41 C4 H42 107.9 . . ?
C5 C5 P1 109.82(10) 2 . ?
C5 C5 H51 109.7 2 . ?
P1 C5 H51 109.7 . . ?
C5 C5 H52 109.7 2 . ?
P1 C5 H52 109.7 . . ?
H51 C5 H52 108.2 . . ?

loop_
_geom_bond_atom_site_label_1
_geom_bond_atom_site_label_2
_geom_bond_distance
_geom_bond_site_symmetry_2
_geom_bond_publ_flag
Ge1 P1 2.4694(5) . ?
Ge1 P1 2.4694(6) 2 ?
Ge1 Br1 2.7340(4) 2 ?
Ge1 Br1 2.7340(4) . ?
P1 C2 1.8217(18) . ?
P1 C4 1.8207(19) . ?
P1 C5 1.8316(19) . ?
C1 C2 1.522(2) . ?
C1 H11 0.9800 . ?
C1 H12 0.9800 . ?
C1 H13 0.9800 . ?
C2 H21 0.9900 . ?
C2 H22 0.9900 . ?
C3 C4 1.533(3) . ?
C3 H31 0.9800 . ?
C3 H32 0.9800 . ?
C3 H33 0.9800 . ?
C4 H41 0.9900 . ?
C4 H42 0.9900 . ?
C5 C5 1.540(3) 2 ?
C5 H51 0.9900 . ?
C5 H52 0.9900 . ?
